data_7249094
loop_
_publ_author_name
'Hu, Peng'
'Ding, Manman'
'Gao, Xinpeng'
'Zhu, Aixin'
'Xiao, Fengping'
'Cao, Jiangfei'
'Zhang, Yiquan'

_publ_section_title
;
 Apparently improved energy barrier of Dy(iii) SMMs by adopting the
 bridging bipyrimidine ligand
;
_journal_issue 34
_journal_name_full CrystEngComm
_journal_page_first 4657
_journal_page_last 4668
_journal_paper_doi 10.1039/D4CE00436A
_journal_volume 26
_journal_year 2024
_chemical_formula_sum 'C68 H42 Dy2 F18 N4 O12'
_chemical_formula_weight 1774.05
_space_group_crystal_system triclinic
_space_group_IT_number 2
_space_group_name_Hall '-P 1'
_space_group_name_H-M_alt 'P -1'
_atom_sites_solution_hydrogens mixed
_audit_creation_method SHELXL-2014/7
_audit_update_record
;
2020-06-16 deposited with the CCDC.	2024-07-22 downloaded from the CCDC.
;
_cell_angle_alpha 71.671(2)
_cell_angle_beta 80.346(2)
_cell_angle_gamma 84.439(2)
_cell_formula_units_Z 1
_cell_length_a 9.8524(15)
_cell_length_b 11.0320(16)
_cell_length_c 17.118(2)
_cell_measurement_reflns_used 13217
_cell_measurement_temperature 293(2)
_cell_measurement_theta_max 2.37
_cell_measurement_theta_min 27.65
_cell_volume 1739.2(4)
_computing_structure_refinement 'SHELXL-2014/7 (Sheldrick, 2014)'
_diffrn_ambient_temperature 293(2)
_diffrn_measured_fraction_theta_full 0.995
_diffrn_measured_fraction_theta_max 0.995
_diffrn_measurement_device_type CCD
_diffrn_radiation_type MoK\a
_diffrn_radiation_wavelength 0.71073
_diffrn_reflns_av_R_equivalents 0.0445
_diffrn_reflns_av_unetI/netI 0.0502
_diffrn_reflns_Laue_measured_fraction_full 0.995
_diffrn_reflns_Laue_measured_fraction_max 0.995
_diffrn_reflns_limit_h_max 11
_diffrn_reflns_limit_h_min -11
_diffrn_reflns_limit_k_max 13
_diffrn_reflns_limit_k_min -13
_diffrn_reflns_limit_l_max 20
_diffrn_reflns_limit_l_min -19
_diffrn_reflns_number 12861
_diffrn_reflns_point_group_measured_fraction_full 0.995
_diffrn_reflns_point_group_measured_fraction_max 0.995
_diffrn_reflns_theta_full 25.015
_diffrn_reflns_theta_max 25.015
_diffrn_reflns_theta_min 1.947
_exptl_absorpt_coefficient_mu 2.243
_exptl_crystal_density_diffrn 1.694
_exptl_crystal_description block
_exptl_crystal_F_000 868
_refine_diff_density_max 0.802
_refine_diff_density_min -0.520
_refine_diff_density_rms 0.070
_refine_ls_extinction_method none
_refine_ls_goodness_of_fit_ref 1.014
_refine_ls_hydrogen_treatment mixed
_refine_ls_matrix_type full
_refine_ls_number_parameters 513
_refine_ls_number_reflns 6111
_refine_ls_number_restraints 0
_refine_ls_restrained_S_all 1.014
_refine_ls_R_factor_all 0.0316
_refine_ls_R_factor_gt 0.0264
_refine_ls_shift/su_max 0.001
_refine_ls_shift/su_mean 0.000
_refine_ls_structure_factor_coef Fsqd
_refine_ls_weighting_details 'w=1/[\s^2^(Fo^2^)+(0.0200P)^2^] where P=(Fo^2^+2Fc^2^)/3'
_refine_ls_weighting_scheme calc
_refine_ls_wR_factor_gt 0.0541
_refine_ls_wR_factor_ref 0.0556
_reflns_Friedel_coverage 0.000
_reflns_number_gt 5389
_reflns_number_total 6111
_reflns_threshold_expression 'I > 2\s(I)'
_cod_data_source_file d4ce00436a2.cif
_cod_data_source_block 1
_cod_depositor_comments 'Adding full bibliography for 7249087--7249094.cif.'
_cod_database_code 7249094
_shelx_shelxl_version_number 2014/7
_shelx_space_group_comment
;
The symmetry employed for this shelxl refinement is uniquely defined
by the following loop, which should always be used as a source of
symmetry information in preference to the above space-group names.
They are only intended as comments.
;

loop_
_space_group_symop_operation_xyz
'x, y, z'
'-x, -y, -z'

loop_
_atom_site_label
_atom_site_type_symbol
_atom_site_fract_x
_atom_site_fract_y
_atom_site_fract_z
_atom_site_U_iso_or_equiv
_atom_site_adp_type
_atom_site_occupancy
_atom_site_site_symmetry_order
_atom_site_calc_flag
_atom_site_refinement_flags_posn
_atom_site_refinement_flags_adp
_atom_site_refinement_flags_occupancy
_atom_site_disorder_assembly
_atom_site_disorder_group
Dy1 Dy 0.30484(2) 0.49616(2) 0.68582(2) 0.03516(6) Uani 1 1 d . . . . .
O3 O 0.4496(2) 0.5250(2) 0.77104(14) 0.0478(6) Uani 1 1 d . . . . .
O6 O 0.1069(2) 0.6197(2) 0.65144(15) 0.0506(6) Uani 1 1 d . . . . .
O2 O 0.1642(2) 0.3461(2) 0.67553(14) 0.0497(6) Uani 1 1 d . . . . .
O1 O 0.4098(2) 0.2968(2) 0.73897(14) 0.0465(6) Uani 1 1 d . . . . .
O5 O 0.3643(2) 0.7080(2) 0.63690(15) 0.0505(6) Uani 1 1 d . . . . .
O4 O 0.1819(2) 0.4439(2) 0.81788(14) 0.0472(6) Uani 1 1 d . . . . .
N1 N 0.4523(2) 0.5108(2) 0.40129(16) 0.0365(6) Uani 1 1 d . . . . .
F1 F 0.5969(2) 0.4281(3) 0.95372(15) 0.0872(8) Uani 1 1 d . . . . .
F2 F 0.6907(2) 0.4443(4) 0.83114(17) 0.1096(11) Uani 1 1 d . . . . .
N2 N 0.3174(2) 0.5181(2) 0.52861(16) 0.0375(6) Uani 1 1 d . . . . .
C4 C 0.4361(3) 0.5081(3) 0.48071(19) 0.0318(7) Uani 1 1 d . . . . .
F6 F -0.0888(2) 0.2352(3) 0.7360(2) 0.1032(10) Uani 1 1 d . . . . .
F5 F 0.0121(3) 0.1966(3) 0.6273(2) 0.1178(11) Uani 1 1 d . . . . .
F3 F 0.6103(3) 0.6086(3) 0.8639(2) 0.1196(12) Uani 1 1 d . . . . .
C28 C 0.2108(3) 0.4110(3) 0.8907(2) 0.0426(8) Uani 1 1 d . . . . .
C34 C 0.1043(4) 0.3572(4) 1.0410(2) 0.0578(10) Uani 1 1 d . . . . .
C29 C 0.0998(3) 0.3569(3) 0.9608(2) 0.0456(8) Uani 1 1 d . . . . .
F4 F 0.0104(3) 0.0522(3) 0.7438(2) 0.1307(14) Uani 1 1 d . . . . .
C1 C 0.3356(4) 0.5243(4) 0.3680(2) 0.0498(10) Uani 1 1 d . . . . .
C2 C 0.2077(4) 0.5354(4) 0.4130(2) 0.0526(10) Uani 1 1 d . . . . .
C26 C 0.4485(3) 0.4778(3) 0.8483(2) 0.0443(8) Uani 1 1 d . . . . .
F7 F -0.1090(3) 0.7333(4) 0.5654(3) 0.1450(15) Uani 1 1 d . . . . .
C27 C 0.3441(4) 0.4221(4) 0.9083(2) 0.0500(9) Uani 1 1 d . . . . .
C18 C 0.3680(3) 0.1863(3) 0.7761(2) 0.0445(8) Uani 1 1 d . . . . .
C19 C 0.4609(4) 0.0936(3) 0.8292(2) 0.0520(9) Uani 1 1 d . . . . .
C17 C 0.2396(4) 0.1494(3) 0.7671(2) 0.0579(11) Uani 1 1 d . . . . .
H17 H 0.2129 0.0669 0.7965 0.070 Uiso 1 1 calc R U . . .
C11 C 0.3048(3) 0.8158(3) 0.6236(2) 0.0479(9) Uani 1 1 d . . . . .
C8 C 0.3881(4) 0.9274(3) 0.6141(2) 0.0498(9) Uani 1 1 d . . . . .
C16 C 0.1528(3) 0.2292(3) 0.7171(2) 0.0502(9) Uani 1 1 d . . . . .
C3 C 0.2030(3) 0.5316(4) 0.4933(2) 0.0495(9) Uani 1 1 d . . . . .
H3 H 0.1177 0.5387 0.5249 0.059 Uiso 1 1 calc R U . . .
C33 C -0.0016(5) 0.3061(5) 1.1043(3) 0.0745(14) Uani 1 1 d . . . . .
C9 C 0.5040(4) 0.9045(4) 0.6530(3) 0.0608(11) Uani 1 1 d . . . . .
C13 C 0.0772(3) 0.7379(4) 0.6328(2) 0.0520(9) Uani 1 1 d . . . . .
F9 F -0.1552(3) 0.7168(5) 0.6881(3) 0.176(2) Uani 1 1 d . . . . .
C25 C 0.5872(4) 0.4888(5) 0.8754(3) 0.0655(12) Uani 1 1 d . . . . .
F8 F -0.1047(3) 0.8942(3) 0.5987(3) 0.174(2) Uani 1 1 d . . . . .
C30 C -0.0115(4) 0.3071(5) 0.9451(3) 0.0728(13) Uani 1 1 d . . . . .
C7 C 0.3535(4) 1.0498(4) 0.5679(3) 0.0639(11) Uani 1 1 d . . . . .
H7 H 0.2750 1.0655 0.5420 0.077 Uiso 1 1 calc R U . . .
C12 C 0.1620(4) 0.8358(4) 0.6192(3) 0.0662(12) Uani 1 1 d . . . . .
C10 C 0.5830(4) 1.0069(5) 0.6458(3) 0.0780(13) Uani 1 1 d . . . . .
H10 H 0.6596 0.9933 0.6733 0.094 Uiso 1 1 calc R U . . .
C24 C 0.5888(4) 0.1297(4) 0.8322(3) 0.0799(14) Uani 1 1 d . . . . .
H24 H 0.6156 0.2118 0.8016 0.096 Uiso 1 1 calc R U . . .
C6 C 0.4348(5) 1.1494(4) 0.5598(3) 0.0795(14) Uani 1 1 d . . . . .
H6 H 0.4119 1.2317 0.5278 0.095 Uiso 1 1 calc R U . . .
C5 C 0.5481(5) 1.1268(4) 0.5986(3) 0.0837(14) Uani 1 1 d . . . . .
H5 H 0.6027 1.1942 0.5928 0.100 Uiso 1 1 calc R U . . .
C20 C 0.4246(5) -0.0274(4) 0.8767(3) 0.0939(17) Uani 1 1 d . . . . .
H20 H 0.3378 -0.0538 0.8767 0.113 Uiso 1 1 calc R U . . .
C15 C 0.0226(5) 0.1746(4) 0.7063(4) 0.0784(14) Uani 1 1 d . . . . .
C32 C -0.1111(5) 0.2564(5) 1.0879(3) 0.0876(16) Uani 1 1 d . . . . .
C23 C 0.6789(5) 0.0457(6) 0.8803(4) 0.106(2) Uani 1 1 d . . . . .
C31 C -0.1166(5) 0.2571(5) 1.0084(3) 0.0931(18) Uani 1 1 d . . . . .
C22 C 0.6394(6) -0.0723(5) 0.9272(3) 0.1036(19) Uani 1 1 d . . . . .
H22 H 0.6978 -0.1272 0.9614 0.124 Uiso 1 1 calc R U . . .
C14 C -0.0740(5) 0.7713(5) 0.6251(4) 0.0862(16) Uani 1 1 d . . . . .
C21 C 0.5138(6) -0.1101(5) 0.9240(4) 0.127(3) Uani 1 1 d . . . . .
H21 H 0.4882 -0.1926 0.9542 0.153 Uiso 1 1 calc R U . . .
H27 H 0.363(3) 0.393(3) 0.960(2) 0.048(10) Uiso 1 1 d . . . . .
H34 H 0.177(3) 0.402(3) 1.056(2) 0.055(10) Uiso 1 1 d . . . . .
H30 H -0.020(3) 0.324(3) 0.892(2) 0.050(11) Uiso 1 1 d . . . . .
H9 H 0.524(3) 0.818(3) 0.685(2) 0.044(9) Uiso 1 1 d . . . . .
H33 H -0.005(5) 0.309(5) 1.153(3) 0.104(19) Uiso 1 1 d . . . . .
H1 H 0.342(3) 0.522(3) 0.3196(19) 0.032(9) Uiso 1 1 d . . . . .
H31 H -0.199(5) 0.230(5) 0.998(3) 0.122(19) Uiso 1 1 d . . . . .
H32 H -0.180(4) 0.222(4) 1.139(3) 0.085(13) Uiso 1 1 d . . . . .
H23 H 0.755(5) 0.074(5) 0.890(3) 0.12(2) Uiso 1 1 d . . . . .
H12 H 0.125(3) 0.920(4) 0.607(2) 0.057(10) Uiso 1 1 d . . . . .
H2 H 0.127(3) 0.548(3) 0.388(2) 0.058(10) Uiso 1 1 d . . . . .

loop_
_atom_site_aniso_label
_atom_site_aniso_U_11
_atom_site_aniso_U_22
_atom_site_aniso_U_33
_atom_site_aniso_U_23
_atom_site_aniso_U_13
_atom_site_aniso_U_12
Dy1 0.03352(9) 0.03452(9) 0.03547(10) -0.00769(6) -0.00460(6) -0.00280(6)
O3 0.0475(13) 0.0580(15) 0.0389(14) -0.0129(12) -0.0066(11) -0.0139(11)
O6 0.0366(12) 0.0484(15) 0.0639(17) -0.0128(12) -0.0091(11) 0.0005(11)
O2 0.0519(14) 0.0459(15) 0.0521(15) -0.0109(12) -0.0130(11) -0.0105(11)
O1 0.0438(13) 0.0338(13) 0.0563(15) -0.0050(11) -0.0066(11) -0.0051(10)
O5 0.0432(13) 0.0315(13) 0.0704(18) -0.0060(11) -0.0107(12) 0.0008(10)
O4 0.0403(12) 0.0621(16) 0.0374(14) -0.0122(11) -0.0051(10) -0.0046(11)
N1 0.0347(14) 0.0400(15) 0.0328(16) -0.0061(12) -0.0077(12) -0.0036(11)
F1 0.0615(14) 0.145(2) 0.0572(16) -0.0235(15) -0.0224(12) -0.0137(15)
F2 0.0427(13) 0.223(4) 0.0806(19) -0.073(2) -0.0105(13) 0.0040(17)
N2 0.0310(14) 0.0416(16) 0.0390(16) -0.0101(12) -0.0067(12) -0.0014(11)
C4 0.0324(16) 0.0224(15) 0.0346(18) 0.0001(13) -0.0031(14) -0.0046(12)
F6 0.0518(15) 0.101(2) 0.146(3) -0.0219(19) -0.0053(16) -0.0194(14)
F5 0.115(2) 0.141(3) 0.126(3) -0.054(2) -0.050(2) -0.035(2)
F3 0.116(2) 0.109(2) 0.150(3) -0.028(2) -0.060(2) -0.052(2)
C28 0.0401(18) 0.044(2) 0.045(2) -0.0155(16) -0.0063(16) 0.0016(15)
C34 0.054(2) 0.068(3) 0.046(2) -0.012(2) -0.0027(19) -0.006(2)
C29 0.0425(19) 0.046(2) 0.045(2) -0.0109(16) -0.0020(16) -0.0024(15)
F4 0.096(2) 0.0672(19) 0.224(4) -0.010(2) -0.057(2) -0.0395(16)
C1 0.042(2) 0.071(3) 0.035(2) -0.0126(19) -0.0089(17) -0.0038(17)
C2 0.0341(19) 0.076(3) 0.047(2) -0.0156(19) -0.0100(17) -0.0047(18)
C26 0.0412(19) 0.052(2) 0.045(2) -0.0189(17) -0.0113(16) -0.0055(16)
F7 0.097(2) 0.158(3) 0.204(4) -0.061(3) -0.091(3) 0.016(2)
C27 0.045(2) 0.066(3) 0.036(2) -0.0112(19) -0.0079(17) -0.0039(17)
C18 0.048(2) 0.040(2) 0.041(2) -0.0105(16) 0.0045(16) -0.0018(15)
C19 0.051(2) 0.040(2) 0.056(2) -0.0059(17) -0.0033(17) 0.0049(16)
C17 0.052(2) 0.038(2) 0.074(3) -0.0022(19) -0.006(2) -0.0114(17)
C11 0.049(2) 0.039(2) 0.052(2) -0.0086(17) -0.0080(17) -0.0004(16)
C8 0.051(2) 0.038(2) 0.059(2) -0.0171(17) 0.0005(18) -0.0016(16)
C16 0.047(2) 0.050(2) 0.055(2) -0.0178(19) -0.0009(17) -0.0123(17)
C3 0.0313(18) 0.069(3) 0.045(2) -0.0155(18) -0.0016(15) -0.0029(16)
C33 0.075(3) 0.096(4) 0.044(3) -0.013(3) 0.003(2) -0.008(3)
C9 0.059(2) 0.048(2) 0.076(3) -0.019(2) -0.008(2) -0.0033(19)
C13 0.0408(19) 0.054(2) 0.064(3) -0.0210(19) -0.0146(17) 0.0113(17)
F9 0.0437(16) 0.266(5) 0.156(4) 0.002(3) 0.0111(19) 0.025(2)
C25 0.055(2) 0.093(3) 0.056(3) -0.026(2) -0.012(2) -0.017(2)
F8 0.0690(18) 0.086(2) 0.366(6) -0.054(3) -0.079(3) 0.0342(17)
C30 0.062(3) 0.100(4) 0.057(3) -0.021(3) -0.002(2) -0.028(2)
C7 0.076(3) 0.041(2) 0.070(3) -0.014(2) -0.005(2) -0.0001(19)
C12 0.049(2) 0.044(2) 0.106(4) -0.022(2) -0.021(2) 0.0125(19)
C10 0.063(3) 0.075(3) 0.110(4) -0.049(3) -0.010(2) -0.007(2)
C24 0.063(3) 0.063(3) 0.091(4) 0.014(2) -0.020(2) -0.005(2)
C6 0.100(4) 0.038(2) 0.089(4) -0.014(2) 0.009(3) -0.005(2)
C5 0.086(3) 0.056(3) 0.115(4) -0.045(3) 0.019(3) -0.021(2)
C20 0.081(3) 0.055(3) 0.117(4) 0.022(3) -0.026(3) -0.013(2)
C15 0.058(3) 0.066(3) 0.109(4) -0.016(3) -0.018(3) -0.019(2)
C32 0.075(3) 0.107(4) 0.063(3) -0.005(3) 0.012(3) -0.030(3)
C23 0.067(3) 0.099(4) 0.123(5) 0.015(4) -0.033(3) 0.005(3)
C31 0.071(3) 0.121(5) 0.080(4) -0.016(3) 0.003(3) -0.045(3)
C22 0.096(4) 0.078(4) 0.106(4) 0.015(3) -0.029(3) 0.026(3)
C14 0.049(3) 0.068(3) 0.144(5) -0.033(3) -0.031(3) 0.014(2)
C21 0.117(5) 0.063(3) 0.163(6) 0.037(4) -0.047(4) -0.006(3)

loop_
_atom_type_symbol
_atom_type_description
_atom_type_scat_dispersion_real
_atom_type_scat_dispersion_imag
_atom_type_scat_source
C C 0.0033 0.0016 'International Tables Vol C Tables 4.2.6.8 and 6.1.1.4'
H H 0.0000 0.0000 'International Tables Vol C Tables 4.2.6.8 and 6.1.1.4'
Dy Dy -0.1892 4.4098 'International Tables Vol C Tables 4.2.6.8 and 6.1.1.4'
F F 0.0171 0.0103 'International Tables Vol C Tables 4.2.6.8 and 6.1.1.4'
N N 0.0061 0.0033 'International Tables Vol C Tables 4.2.6.8 and 6.1.1.4'
O O 0.0106 0.0060 'International Tables Vol C Tables 4.2.6.8 and 6.1.1.4'

loop_
_geom_angle_atom_site_label_1
_geom_angle_atom_site_label_2
_geom_angle_atom_site_label_3
_geom_angle
_geom_angle_site_symmetry_1
_geom_angle_site_symmetry_3
_geom_angle_publ_flag
O4 Dy1 O3 73.91(8) . . ?
O4 Dy1 O1 81.89(8) . . ?
O3 Dy1 O1 74.99(8) . . ?
O4 Dy1 O6 83.00(8) . . ?
O3 Dy1 O6 125.76(9) . . ?
O1 Dy1 O6 149.09(8) . . ?
O4 Dy1 O5 112.59(9) . . ?
O3 Dy1 O5 72.30(8) . . ?
O1 Dy1 O5 138.14(7) . . ?
O6 Dy1 O5 72.72(8) . . ?
O4 Dy1 O2 80.63(8) . . ?
O3 Dy1 O2 141.25(8) . . ?
O1 Dy1 O2 72.88(7) . . ?
O6 Dy1 O2 78.16(8) . . ?
O5 Dy1 O2 145.80(8) . . ?
O4 Dy1 N1 145.08(8) . 2_666 ?
O3 Dy1 N1 77.34(8) . 2_666 ?
O1 Dy1 N1 71.78(8) . 2_666 ?
O6 Dy1 N1 130.66(8) . 2_666 ?
O5 Dy1 N1 76.13(8) . 2_666 ?
O2 Dy1 N1 111.72(8) . 2_666 ?
O4 Dy1 N2 149.09(7) . . ?
O3 Dy1 N2 136.99(7) . . ?
O1 Dy1 N2 103.16(8) . . ?
O6 Dy1 N2 77.45(8) . . ?
O5 Dy1 N2 84.21(8) . . ?
O2 Dy1 N2 72.14(8) . . ?
N1 Dy1 N2 62.06(7) 2_666 . ?
C26 O3 Dy1 130.35(19) . . ?
C13 O6 Dy1 133.5(2) . . ?
C16 O2 Dy1 130.1(2) . . ?
C18 O1 Dy1 135.0(2) . . ?
C11 O5 Dy1 137.9(2) . . ?
C28 O4 Dy1 135.9(2) . . ?
C4 N1 C1 115.6(3) . . ?
C4 N1 Dy1 122.07(17) . 2_666 ?
C1 N1 Dy1 122.2(2) . 2_666 ?
C4 N2 C3 116.4(3) . . ?
C4 N2 Dy1 122.01(19) . . ?
C3 N2 Dy1 121.4(2) . . ?
N2 C4 N1 126.4(3) . . ?
N2 C4 C4 117.0(4) . 2_666 ?
N1 C4 C4 116.6(3) . 2_666 ?
O4 C28 C27 122.7(3) . . ?
O4 C28 C29 118.0(3) . . ?
C27 C28 C29 119.3(3) . . ?
C29 C34 C33 120.1(4) . . ?
C29 C34 H34 123.0(19) . . ?
C33 C34 H34 116.5(19) . . ?
C30 C29 C34 118.8(4) . . ?
C30 C29 C28 119.1(3) . . ?
C34 C29 C28 122.1(3) . . ?
N1 C1 C2 122.0(4) . . ?
N1 C1 H1 118(2) . . ?
C2 C1 H1 120(2) . . ?
C3 C2 C1 117.6(3) . . ?
C3 C2 H2 121(2) . . ?
C1 C2 H2 121(2) . . ?
O3 C26 C27 129.4(3) . . ?
O3 C26 C25 112.5(3) . . ?
C27 C26 C25 118.1(3) . . ?
C26 C27 C28 122.8(3) . . ?
C26 C27 H27 117(2) . . ?
C28 C27 H27 120(2) . . ?
O1 C18 C17 121.9(3) . . ?
O1 C18 C19 117.4(3) . . ?
C17 C18 C19 120.7(3) . . ?
C24 C19 C20 117.5(3) . . ?
C24 C19 C18 119.3(3) . . ?
C20 C19 C18 123.2(3) . . ?
C16 C17 C18 123.0(3) . . ?
C16 C17 H17 118.5 . . ?
C18 C17 H17 118.5 . . ?
O5 C11 C12 122.5(3) . . ?
O5 C11 C8 118.2(3) . . ?
C12 C11 C8 119.3(3) . . ?
C7 C8 C9 119.8(3) . . ?
C7 C8 C11 122.3(3) . . ?
C9 C8 C11 117.9(3) . . ?
O2 C16 C17 129.2(3) . . ?
O2 C16 C15 112.7(3) . . ?
C17 C16 C15 118.1(3) . . ?
N2 C3 C2 122.0(3) . . ?
N2 C3 H3 119.0 . . ?
C2 C3 H3 119.0 . . ?
C32 C33 C34 120.5(5) . . ?
C32 C33 H33 117(3) . . ?
C34 C33 H33 123(3) . . ?
C8 C9 C10 119.1(4) . . ?
C8 C9 H9 117.3(18) . . ?
C10 C9 H9 123.6(18) . . ?
O6 C13 C12 128.7(3) . . ?
O6 C13 C14 113.4(3) . . ?
C12 C13 C14 118.0(4) . . ?
F3 C25 F1 106.3(4) . . ?
F3 C25 F2 106.7(4) . . ?
F1 C25 F2 106.5(4) . . ?
F3 C25 C26 110.8(4) . . ?
F1 C25 C26 114.9(3) . . ?
F2 C25 C26 111.2(3) . . ?
C29 C30 C31 120.7(5) . . ?
C29 C30 H30 116(2) . . ?
C31 C30 H30 122(2) . . ?
C8 C7 C6 120.3(4) . . ?
C8 C7 H7 119.9 . . ?
C6 C7 H7 119.9 . . ?
C13 C12 C11 122.8(4) . . ?
C13 C12 H12 119(2) . . ?
C11 C12 H12 118(2) . . ?
C5 C10 C9 120.0(4) . . ?
C5 C10 H10 120.0 . . ?
C9 C10 H10 120.0 . . ?
C19 C24 C23 121.0(4) . . ?
C19 C24 H24 119.5 . . ?
C23 C24 H24 119.5 . . ?
C5 C6 C7 119.9(4) . . ?
C5 C6 H6 120.1 . . ?
C7 C6 H6 120.1 . . ?
C6 C5 C10 120.9(4) . . ?
C6 C5 H5 119.5 . . ?
C10 C5 H5 119.5 . . ?
C21 C20 C19 121.3(4) . . ?
C21 C20 H20 119.3 . . ?
C19 C20 H20 119.3 . . ?
F4 C15 F5 108.0(5) . . ?
F4 C15 F6 107.2(4) . . ?
F5 C15 F6 104.8(4) . . ?
F4 C15 C16 115.0(4) . . ?
F5 C15 C16 111.7(4) . . ?
F6 C15 C16 109.4(4) . . ?
C33 C32 C31 119.6(4) . . ?
C33 C32 H32 113(2) . . ?
C31 C32 H32 128(2) . . ?
C22 C23 C24 120.0(5) . . ?
C22 C23 H23 118(3) . . ?
C24 C23 H23 120(4) . . ?
C32 C31 C30 120.3(5) . . ?
C32 C31 H31 117(3) . . ?
C30 C31 H31 122(3) . . ?
C23 C22 C21 119.7(5) . . ?
C23 C22 H22 120.2 . . ?
C21 C22 H22 120.2 . . ?
F9 C14 F8 111.4(5) . . ?
F9 C14 F7 103.8(5) . . ?
F8 C14 F7 101.1(5) . . ?
F9 C14 C13 114.4(5) . . ?
F8 C14 C13 114.3(4) . . ?
F7 C14 C13 110.5(5) . . ?
C22 C21 C20 120.4(5) . . ?
C22 C21 H21 119.8 . . ?
C20 C21 H21 119.8 . . ?

loop_
_geom_bond_atom_site_label_1
_geom_bond_atom_site_label_2
_geom_bond_distance
_geom_bond_site_symmetry_2
_geom_bond_publ_flag
Dy1 O4 2.304(2) . ?
Dy1 O3 2.311(2) . ?
Dy1 O1 2.313(2) . ?
Dy1 O6 2.317(2) . ?
Dy1 O5 2.319(2) . ?
Dy1 O2 2.324(2) . ?
Dy1 N1 2.607(2) 2_666 ?
Dy1 N2 2.608(3) . ?
O3 C26 1.259(4) . ?
O6 C13 1.259(4) . ?
O2 C16 1.267(4) . ?
O1 C18 1.258(4) . ?
O5 C11 1.245(4) . ?
O4 C28 1.257(4) . ?
N1 C4 1.333(4) . ?
N1 C1 1.343(4) . ?
N1 Dy1 2.607(2) 2_666 ?
F1 C25 1.312(4) . ?
F2 C25 1.316(5) . ?
N2 C4 1.328(4) . ?
N2 C3 1.340(4) . ?
C4 C4 1.487(5) 2_666 ?
F6 C15 1.339(6) . ?
F5 C15 1.317(6) . ?
F3 C25 1.311(5) . ?
C28 C27 1.421(4) . ?
C28 C29 1.493(5) . ?
C34 C29 1.382(5) . ?
C34 C33 1.389(6) . ?
C34 H34 1.01(3) . ?
C29 C30 1.373(5) . ?
F4 C15 1.308(5) . ?
C1 C2 1.378(5) . ?
C1 H1 0.83(3) . ?
C2 C3 1.355(5) . ?
C2 H2 0.94(3) . ?
C26 C27 1.364(5) . ?
C26 C25 1.542(5) . ?
F7 C14 1.326(6) . ?
C27 H27 0.89(3) . ?
C18 C17 1.413(4) . ?
C18 C19 1.491(5) . ?
C19 C24 1.371(5) . ?
C19 C20 1.373(5) . ?
C17 C16 1.365(5) . ?
C17 H17 0.9300 . ?
C11 C12 1.414(5) . ?
C11 C8 1.497(5) . ?
C8 C7 1.377(5) . ?
C8 C9 1.379(5) . ?
C16 C15 1.530(5) . ?
C3 H3 0.9300 . ?
C33 C32 1.362(6) . ?
C33 H33 0.85(5) . ?
C9 C10 1.397(5) . ?
C9 H9 0.96(3) . ?
C13 C12 1.368(5) . ?
C13 C14 1.516(5) . ?
F9 C14 1.249(6) . ?
F8 C14 1.309(5) . ?
C30 C31 1.382(6) . ?
C30 H30 0.89(3) . ?
C7 C6 1.380(5) . ?
C7 H7 0.9300 . ?
C12 H12 0.94(4) . ?
C10 C5 1.361(6) . ?
C10 H10 0.9300 . ?
C24 C23 1.390(6) . ?
C24 H24 0.9300 . ?
C6 C5 1.356(6) . ?
C6 H6 0.9300 . ?
C5 H5 0.9300 . ?
C20 C21 1.371(6) . ?
C20 H20 0.9300 . ?
C32 C31 1.369(7) . ?
C32 H32 1.00(4) . ?
C23 C22 1.351(7) . ?
C23 H23 0.90(4) . ?
C31 H31 0.96(5) . ?
C22 C21 1.358(6) . ?
C22 H22 0.9300 . ?
C21 H21 0.9300 . ?

loop_
_geom_torsion_atom_site_label_1
_geom_torsion_atom_site_label_2
_geom_torsion_atom_site_label_3
_geom_torsion_atom_site_label_4
_geom_torsion
_geom_torsion_site_symmetry_1
_geom_torsion_site_symmetry_2
_geom_torsion_site_symmetry_3
_geom_torsion_site_symmetry_4
_geom_torsion_publ_flag
C3 N2 C4 N1 0.4(4) . . . . ?
Dy1 N2 C4 N1 176.0(2) . . . . ?
C3 N2 C4 C4 -179.5(3) . . . 2_666 ?
Dy1 N2 C4 C4 -3.8(4) . . . 2_666 ?
C1 N1 C4 N2 -0.5(4) . . . . ?
Dy1 N1 C4 N2 176.1(2) 2_666 . . . ?
C1 N1 C4 C4 179.4(3) . . . 2_666 ?
Dy1 N1 C4 C4 -4.0(4) 2_666 . . 2_666 ?
Dy1 O4 C28 C27 12.9(5) . . . . ?
Dy1 O4 C28 C29 -166.3(2) . . . . ?
C33 C34 C29 C30 0.9(6) . . . . ?
C33 C34 C29 C28 179.8(4) . . . . ?
O4 C28 C29 C30 20.6(5) . . . . ?
C27 C28 C29 C30 -158.6(4) . . . . ?
O4 C28 C29 C34 -158.2(3) . . . . ?
C27 C28 C29 C34 22.5(5) . . . . ?
C4 N1 C1 C2 0.4(5) . . . . ?
Dy1 N1 C1 C2 -176.2(3) 2_666 . . . ?
N1 C1 C2 C3 -0.3(6) . . . . ?
Dy1 O3 C26 C27 -18.6(6) . . . . ?
Dy1 O3 C26 C25 162.1(3) . . . . ?
O3 C26 C27 C28 -1.5(6) . . . . ?
C25 C26 C27 C28 177.7(4) . . . . ?
O4 C28 C27 C26 5.0(6) . . . . ?
C29 C28 C27 C26 -175.8(3) . . . . ?
Dy1 O1 C18 C17 25.1(5) . . . . ?
Dy1 O1 C18 C19 -156.2(2) . . . . ?
O1 C18 C19 C24 -3.2(6) . . . . ?
C17 C18 C19 C24 175.6(4) . . . . ?
O1 C18 C19 C20 176.1(4) . . . . ?
C17 C18 C19 C20 -5.1(6) . . . . ?
O1 C18 C17 C16 1.0(6) . . . . ?
C19 C18 C17 C16 -177.8(4) . . . . ?
Dy1 O5 C11 C12 -15.9(6) . . . . ?
Dy1 O5 C11 C8 162.7(2) . . . . ?
O5 C11 C8 C7 152.8(4) . . . . ?
C12 C11 C8 C7 -28.6(6) . . . . ?
O5 C11 C8 C9 -26.6(5) . . . . ?
C12 C11 C8 C9 152.0(4) . . . . ?
Dy1 O2 C16 C17 -16.3(6) . . . . ?
Dy1 O2 C16 C15 164.6(3) . . . . ?
C18 C17 C16 O2 -4.4(7) . . . . ?
C18 C17 C16 C15 174.6(4) . . . . ?
C4 N2 C3 C2 -0.2(5) . . . . ?
Dy1 N2 C3 C2 -175.9(3) . . . . ?
C1 C2 C3 N2 0.2(6) . . . . ?
C29 C34 C33 C32 -0.6(7) . . . . ?
C7 C8 C9 C10 1.1(6) . . . . ?
C11 C8 C9 C10 -179.5(4) . . . . ?
Dy1 O6 C13 C12 7.0(7) . . . . ?
Dy1 O6 C13 C14 -173.1(3) . . . . ?
O3 C26 C25 F3 67.1(5) . . . . ?
C27 C26 C25 F3 -112.2(4) . . . . ?
O3 C26 C25 F1 -172.4(4) . . . . ?
C27 C26 C25 F1 8.2(6) . . . . ?
O3 C26 C25 F2 -51.3(5) . . . . ?
C27 C26 C25 F2 129.3(4) . . . . ?
C34 C29 C30 C31 -0.6(7) . . . . ?
C28 C29 C30 C31 -179.5(4) . . . . ?
C9 C8 C7 C6 0.5(6) . . . . ?
C11 C8 C7 C6 -178.9(4) . . . . ?
O6 C13 C12 C11 0.7(7) . . . . ?
C14 C13 C12 C11 -179.2(4) . . . . ?
O5 C11 C12 C13 3.1(7) . . . . ?
C8 C11 C12 C13 -175.4(4) . . . . ?
C8 C9 C10 C5 -2.2(7) . . . . ?
C20 C19 C24 C23 1.3(8) . . . . ?
C18 C19 C24 C23 -179.3(5) . . . . ?
C8 C7 C6 C5 -1.0(7) . . . . ?
C7 C6 C5 C10 -0.2(7) . . . . ?
C9 C10 C5 C6 1.8(8) . . . . ?
C24 C19 C20 C21 -1.3(9) . . . . ?
C18 C19 C20 C21 179.4(5) . . . . ?
O2 C16 C15 F4 175.9(4) . . . . ?
C17 C16 C15 F4 -3.3(7) . . . . ?
O2 C16 C15 F5 52.2(5) . . . . ?
C17 C16 C15 F5 -126.9(4) . . . . ?
O2 C16 C15 F6 -63.4(5) . . . . ?
C17 C16 C15 F6 117.5(4) . . . . ?
C34 C33 C32 C31 -0.1(8) . . . . ?
C19 C24 C23 C22 -2.2(10) . . . . ?
C33 C32 C31 C30 0.4(9) . . . . ?
C29 C30 C31 C32 -0.1(8) . . . . ?
C24 C23 C22 C21 3.0(10) . . . . ?
O6 C13 C14 F9 55.5(7) . . . . ?
C12 C13 C14 F9 -124.5(6) . . . . ?
O6 C13 C14 F8 -174.3(5) . . . . ?
C12 C13 C14 F8 5.6(8) . . . . ?
O6 C13 C14 F7 -61.2(6) . . . . ?
C12 C13 C14 F7 118.8(5) . . . . ?
C23 C22 C21 C20 -3.1(11) . . . . ?
C19 C20 C21 C22 2.2(10) . . . . ?
